data_4312114
loop_
_publ_author_name
'Sarah H. Oakley'
'Martyn P. Coles'
'Peter B. Hitchcock'

_publ_section_title
;
 Multiple Coordination Geometries Supported by Methylene-Linked Guanidines
;
_journal_name_full 'Inorganic Chemistry'
_journal_page_first 7564
_journal_page_last 7566
_journal_paper_doi 10.1021/ic0495416
_journal_volume 43
_journal_year 2004
_chemical_compound_source 'synthesis as described'
_chemical_formula_moiety 'C14 H26 Cl2 N6 Pd1'
_chemical_formula_sum 'C14 H26 Cl2 N6 Pd'
_chemical_formula_weight 455.71
_chemical_name_common '[PdCl2(hppH)2] monoclinic'
_space_group_IT_number 14
_symmetry_cell_setting monoclinic
_symmetry_Int_Tables_number 14
_symmetry_space_group_name_Hall '-P 2ybc'
_symmetry_space_group_name_H-M 'P 1 21/c 1'
_atom_sites_solution_hydrogens geom
_atom_sites_solution_primary direct
_atom_sites_solution_secondary difmap
_audit_conform_dict_location ftp://ftp.iucr.org/pub/cif_core.dic
_audit_conform_dict_name cif_core.dic
_audit_conform_dict_version 2.2
_audit_creation_date 2004-07-13T11:40:59-00:00
_audit_creation_method 'WinGX routine CIF_UPDATE'
_cell_angle_alpha 90
_cell_angle_beta 99.899(2)
_cell_angle_gamma 90
_cell_formula_units_Z 2
_cell_length_a 7.9773(2)
_cell_length_b 8.8734(3)
_cell_length_c 12.3324(3)
_cell_measurement_reflns_used 5550
_cell_measurement_temperature 173(2)
_cell_measurement_theta_max 25.028
_cell_measurement_theta_min 3.705
_cell_measurement_wavelength 0.71073
_cell_volume 859.96(4)
_computing_cell_refinement 'HKL Scalepack (Otwinowski & Minor 1997)'
_computing_data_collection 'Collect (Nonius BV, 1997-2000)'
_computing_data_reduction 'HKL Denzo and Scalepack (Otwinowski & Minor 1997)'
_computing_molecular_graphics 'Ortep-3 for Windows (Farrugia, 1997)'
_computing_publication_material 'WinGX publication routines (Farrugia, 1999)'
_computing_structure_refinement 'SHELXL-97 (Sheldrick, 1997)'
_computing_structure_solution 'SHELXS-97 (Sheldrick, 1997)'
_diffrn_ambient_temperature 173(2)
_diffrn_detector 'CCD plate'
_diffrn_measured_fraction_theta_full 0.995
_diffrn_measured_fraction_theta_max 0.995
_diffrn_measurement_device '95mm CCD camera on \k-goniostat'
_diffrn_measurement_device_type KappaCCD
_diffrn_measurement_method 'CCD rotation images, thick slices'
_diffrn_orient_matrix_type 'by Nonius Collect from scalepack cell'
_diffrn_orient_matrix_UB_11 -0.12659
_diffrn_orient_matrix_UB_12 -0.0111
_diffrn_orient_matrix_UB_13 -0.161371E-1
_diffrn_orient_matrix_UB_21 -0.36082E-2
_diffrn_orient_matrix_UB_22 0.32353E-2
_diffrn_orient_matrix_UB_23 0.806199E-1
_diffrn_orient_matrix_UB_31 -0.124305E-1
_diffrn_orient_matrix_UB_32 0.112102
_diffrn_orient_matrix_UB_33 -0.39246E-2
_diffrn_radiation_monochromator graphite
_diffrn_radiation_probe x-ray
_diffrn_radiation_type MoK\a
_diffrn_radiation_wavelength 0.7107
_diffrn_reflns_av_R_equivalents 0.0346
_diffrn_reflns_av_unetI/netI 0.0198
_diffrn_reflns_limit_h_max 9
_diffrn_reflns_limit_h_min -9
_diffrn_reflns_limit_k_max 10
_diffrn_reflns_limit_k_min -10
_diffrn_reflns_limit_l_max 14
_diffrn_reflns_limit_l_min -14
_diffrn_reflns_number 10075
_diffrn_reflns_theta_full 25.03
_diffrn_reflns_theta_max 25.03
_diffrn_reflns_theta_min 3.87
_diffrn_source 'Enraf Nonius FR590'
_exptl_absorpt_coefficient_mu 1.398
_exptl_absorpt_correction_T_max 0.933
_exptl_absorpt_correction_T_min 0.8847
_exptl_absorpt_correction_type multi-scan
_exptl_absorpt_process_details
;
        [c.f. r.h. blessing, acta cryst. (1995), a51, 33-38]
;
_exptl_crystal_colour red
_exptl_crystal_density_diffrn 1.76
_exptl_crystal_density_method 'not measured'
_exptl_crystal_description prism
_exptl_crystal_F_000 464
_exptl_crystal_size_max 0.1
_exptl_crystal_size_mid 0.05
_exptl_crystal_size_min 0.05
_refine_diff_density_max 0.347
_refine_diff_density_min -0.434
_refine_diff_density_rms 0.066
_refine_ls_extinction_method none
_refine_ls_goodness_of_fit_ref 0.953
_refine_ls_hydrogen_treatment mixed
_refine_ls_matrix_type full
_refine_ls_number_parameters 110
_refine_ls_number_reflns 1518
_refine_ls_number_restraints 0
_refine_ls_restrained_S_all 0.953
_refine_ls_R_factor_all 0.0237
_refine_ls_R_factor_gt 0.0207
_refine_ls_shift/su_max 0
_refine_ls_shift/su_mean 0
_refine_ls_structure_factor_coef Fsqd
_refine_ls_weighting_details 'calc w=1/[\s^2^(Fo^2^)+(0.0257P)^2^+1.4636P] where P=(Fo^2^+2Fc^2^)/3'
_refine_ls_weighting_scheme calc
_refine_ls_wR_factor_gt 0.0515
_refine_ls_wR_factor_ref 0.0533
_reflns_number_gt 1391
_reflns_number_total 1518
_reflns_threshold_expression >2sigma(I)
_cod_data_source_file ic0495416si20041014_042851_5.cif
_cod_data_source_block (6a)-jul804
_cod_original_formula_sum 'C14 H26 Cl2 N6 Pd1'
_cod_database_code 4312114

loop_
_symmetry_equiv_pos_as_xyz
'x, y, z'
'-x, y+1/2, -z+1/2'
'-x, -y, -z'
'x, -y-1/2, z-1/2'

loop_
_atom_site_label
_atom_site_type_symbol
_atom_site_fract_x
_atom_site_fract_y
_atom_site_fract_z
_atom_site_U_iso_or_equiv
_atom_site_adp_type
_atom_site_occupancy
_atom_site_symmetry_multiplicity
_atom_site_calc_flag
_atom_site_refinement_flags
_atom_site_disorder_assembly
_atom_site_disorder_group
Pd Pd 0.5 0.5 0.5 0.01418(10) Uani 1 2 d S . .
Cl Cl 0.25263(7) 0.59365(8) 0.55018(5) 0.02535(16) Uani 1 1 d . . .
N1 N 0.3943(2) 0.5057(2) 0.33818(16) 0.0158(4) Uani 1 1 d . . .
N2 N 0.1942(3) 0.3266(2) 0.36038(17) 0.0194(4) Uani 1 1 d . . .
H2 H 0.189(3) 0.364(3) 0.415(2) 0.022(8) Uiso 1 1 d . . .
N3 N 0.2235(2) 0.4009(2) 0.18281(15) 0.0164(4) Uani 1 1 d . . .
C1 C 0.2737(3) 0.4140(3) 0.29335(18) 0.0141(5) Uani 1 1 d . . .
C2 C 0.4664(3) 0.6065(3) 0.26438(19) 0.0201(5) Uani 1 1 d . . .
H2B H 0.5763 0.647 0.3029 0.024 Uiso 1 1 calc R . .
H2A H 0.3883 0.6925 0.2437 0.024 Uiso 1 1 calc R . .
C3 C 0.4941(3) 0.5239(3) 0.1616(2) 0.0233(6) Uani 1 1 d . . .
H3B H 0.576 0.4404 0.1813 0.028 Uiso 1 1 calc R . .
H3A H 0.5412 0.5936 0.1118 0.028 Uiso 1 1 calc R . .
C4 C 0.3243(3) 0.4620(3) 0.1044(2) 0.0248(6) Uani 1 1 d . . .
H4B H 0.2592 0.5434 0.0612 0.03 Uiso 1 1 calc R . .
H4A H 0.3446 0.3815 0.0525 0.03 Uiso 1 1 calc R . .
C5 C 0.0748(3) 0.3160(3) 0.13124(19) 0.0214(5) Uani 1 1 d . . .
H5B H 0.1125 0.2218 0.0997 0.026 Uiso 1 1 calc R . .
H5A H 0.0108 0.376 0.0701 0.026 Uiso 1 1 calc R . .
C6 C -0.0424(3) 0.2770(3) 0.2124(2) 0.0229(5) Uani 1 1 d . . .
H6B H -0.1058 0.3677 0.2287 0.027 Uiso 1 1 calc R . .
H6A H -0.1257 0.1995 0.1803 0.027 Uiso 1 1 calc R . .
C7 C 0.0640(3) 0.2181(3) 0.31683(19) 0.0186(5) Uani 1 1 d . . .
H7B H -0.0099 0.1984 0.3721 0.022 Uiso 1 1 calc R . .
H7A H 0.1181 0.1219 0.3014 0.022 Uiso 1 1 calc R . .

loop_
_atom_site_aniso_label
_atom_site_aniso_U_11
_atom_site_aniso_U_22
_atom_site_aniso_U_33
_atom_site_aniso_U_23
_atom_site_aniso_U_13
_atom_site_aniso_U_12
Pd 0.01385(14) 0.01661(15) 0.01129(15) -0.00149(9) -0.00009(10) -0.00093(10)
Cl 0.0195(3) 0.0350(4) 0.0211(3) -0.0063(3) 0.0021(2) 0.0065(3)
N1 0.0168(10) 0.0173(10) 0.0126(10) 0.0010(8) 0.0009(8) -0.0032(8)
N2 0.0226(11) 0.0225(12) 0.0136(10) -0.0015(9) 0.0044(8) -0.0062(9)
N3 0.0167(9) 0.0221(10) 0.0109(9) -0.0017(8) 0.0034(7) -0.0033(8)
C1 0.0139(10) 0.0136(11) 0.0148(11) -0.0009(9) 0.0021(8) 0.0037(9)
C2 0.0190(12) 0.0216(12) 0.0196(12) 0.0029(10) 0.0026(9) -0.0055(10)
C3 0.0222(13) 0.0277(14) 0.0215(13) 0.0048(11) 0.0083(11) -0.0040(10)
C4 0.0274(13) 0.0344(15) 0.0138(12) 0.0001(11) 0.0074(10) -0.0072(11)
C5 0.0177(12) 0.0271(14) 0.0176(12) -0.0077(10) -0.0019(10) -0.0036(10)
C6 0.0177(12) 0.0246(13) 0.0258(13) -0.0040(11) 0.0022(10) -0.0049(10)
C7 0.0188(12) 0.0181(12) 0.0198(12) -0.0023(10) 0.0057(10) -0.0077(10)

loop_
_atom_type_symbol
_atom_type_description
_atom_type_scat_dispersion_real
_atom_type_scat_dispersion_imag
_atom_type_scat_source
C C 0.0033 0.0016 'International Tables Vol C Tables 4.2.6.8 and 6.1.1.4'
H H 0 0 'International Tables Vol C Tables 4.2.6.8 and 6.1.1.4'
Cl Cl 0.1484 0.1585 'International Tables Vol C Tables 4.2.6.8 and 6.1.1.4'
N N 0.0061 0.0033 'International Tables Vol C Tables 4.2.6.8 and 6.1.1.4'
Pd Pd -0.9988 1.0072 'International Tables Vol C Tables 4.2.6.8 and 6.1.1.4'

loop_
_geom_angle_atom_site_label_1
_geom_angle_atom_site_label_2
_geom_angle_atom_site_label_3
_geom_angle
_geom_angle_site_symmetry_1
_geom_angle_site_symmetry_3
_geom_angle_publ_flag
N1 Pd N1 180 3_666 . ?
N1 Pd Cl 88.58(6) 3_666 . ?
N1 Pd Cl 91.42(6) . . ?
Cl Pd Cl 180 . 3_666 ?
C1 N1 C2 117.20(19) . . ?
C1 N1 Pd 123.46(15) . . ?
C2 N1 Pd 119.05(14) . . ?
C1 N2 C7 122.0(2) . . ?
C1 N3 C5 124.07(19) . . ?
C1 N3 C4 122.06(19) . . ?
C5 N3 C4 113.69(18) . . ?
N1 C1 N3 123.1(2) . . ?
N1 C1 N2 118.8(2) . . ?
N3 C1 N2 118.1(2) . . ?
N1 C2 C3 110.7(2) . . ?
C2 C3 C4 108.5(2) . . ?
N3 C4 C3 112.0(2) . . ?
N3 C5 C6 112.13(19) . . ?
C7 C6 C5 108.8(2) . . ?
N2 C7 C6 110.4(2) . . ?

loop_
_geom_bond_atom_site_label_1
_geom_bond_atom_site_label_2
_geom_bond_distance
_geom_bond_site_symmetry_2
_geom_bond_publ_flag
Pd N1 2.0292(19) . ?
Pd Cl 2.3211(6) . ?
N1 C1 1.308(3) . ?
N1 C2 1.463(3) . ?
N2 C1 1.366(3) . ?
N2 C7 1.450(3) . ?
N3 C1 1.358(3) . ?
N3 C5 1.456(3) . ?
N3 C4 1.464(3) . ?
C2 C3 1.513(3) . ?
C3 C4 1.518(3) . ?
C5 C6 1.522(3) . ?
C6 C7 1.508(3) . ?
